data_2220021
loop_
_publ_author_name
'Liu, Wei'
'Zhang, Lan'
'Hu, Kai'
'Cao, Lixin'
'Su, Ge'
'Zhao, Jingtai'

_publ_section_title
;
 Disodium tricopper(II) tetrakis[selenate(IV)] tetrahydrate
;
_journal_coeditor_code WM2197
_journal_issue 11
_journal_name_full 'Acta Crystallographica Section E'
_journal_page_first i78
_journal_paper_doi 10.1107/S160053680803434X
_journal_volume 64
_journal_year 2008
_chemical_formula_iupac 'Na2 Cu3 (Se O3)4 (H2 O)4'
_chemical_formula_structural 'Na2 Cu3 (Se O3)4 (H2 O)4'
_chemical_formula_sum 'Cu3 H8 Na2 O16 Se4'
_chemical_formula_weight 816.50
_chemical_name_systematic
;
disodium tricopper(II) tetrakis[selenate(IV)] tetrahydrate
;
_space_group_IT_number 14
_symmetry_cell_setting monoclinic
_symmetry_space_group_name_Hall '-P 2ybc'
_symmetry_space_group_name_H-M 'P 1 21/c 1'
_atom_sites_solution_hydrogens geom
_atom_sites_solution_primary direct
_atom_sites_solution_secondary difmap
_audit_creation_method SHELXL-97
_cell_angle_alpha 90.00
_cell_angle_beta 92.071(4)
_cell_angle_gamma 90.00
_cell_formula_units_Z 2
_cell_length_a 5.2218(5)
_cell_length_b 8.9863(6)
_cell_length_c 15.7960(11)
_cell_measurement_reflns_used 986
_cell_measurement_temperature 296(2)
_cell_measurement_theta_max 22.78
_cell_measurement_theta_min 2.58
_cell_volume 740.74(10)
_computing_cell_refinement 'SAINT (Bruker, 2001)'
_computing_data_collection 'SMART (Bruker, 2001)'
_computing_data_reduction 'SAINT (Bruker, 2001)'
_computing_molecular_graphics 'ORTEP-3 (Farrugia, 1997) and DIAMOND (Crystal Impact, 2004)'
_computing_publication_material 'WinGX (Farrugia, 1999)'
_computing_structure_refinement 'SHELXL97 (Sheldrick, 2008)'
_computing_structure_solution 'SHELXS97 (Sheldrick, 2008)'
_diffrn_ambient_temperature 296(2)
_diffrn_measured_fraction_theta_full 0.991
_diffrn_measured_fraction_theta_max 0.991
_diffrn_measurement_device_type 'Bruker SMART CCD'
_diffrn_measurement_method \w
_diffrn_radiation_monochromator graphite
_diffrn_radiation_source 'fine-focus sealed tube'
_diffrn_radiation_type MoK\a
_diffrn_radiation_wavelength 0.71073
_diffrn_reflns_av_R_equivalents 0.0266
_diffrn_reflns_av_sigmaI/netI 0.0318
_diffrn_reflns_limit_h_max 7
_diffrn_reflns_limit_h_min -7
_diffrn_reflns_limit_k_max 12
_diffrn_reflns_limit_k_min -12
_diffrn_reflns_limit_l_max 22
_diffrn_reflns_limit_l_min -21
_diffrn_reflns_number 6010
_diffrn_reflns_theta_full 29.98
_diffrn_reflns_theta_max 29.98
_diffrn_reflns_theta_min 2.58
_diffrn_standards_number 0
_exptl_absorpt_coefficient_mu 14.239
_exptl_absorpt_correction_T_max 0.2501
_exptl_absorpt_correction_T_min 0.2039
_exptl_absorpt_correction_type multi-scan
_exptl_absorpt_process_details '(SADABS; Sheldrick, 2004)'
_exptl_crystal_colour 'light blue'
_exptl_crystal_density_diffrn 3.661
_exptl_crystal_density_method 'not measured'
_exptl_crystal_description rod
_exptl_crystal_F_000 762
_exptl_crystal_size_max 0.15
_exptl_crystal_size_mid 0.10
_exptl_crystal_size_min 0.10
_refine_diff_density_max 0.770
_refine_diff_density_min -1.020
_refine_ls_extinction_method none
_refine_ls_goodness_of_fit_ref 1.121
_refine_ls_hydrogen_treatment mixed
_refine_ls_matrix_type full
_refine_ls_number_parameters 115
_refine_ls_number_reflns 2142
_refine_ls_number_restraints 0
_refine_ls_restrained_S_all 1.121
_refine_ls_R_factor_all 0.0343
_refine_ls_R_factor_gt 0.0328
_refine_ls_shift/su_max 0.001
_refine_ls_shift/su_mean 0.000
_refine_ls_structure_factor_coef Fsqd
_refine_ls_weighting_details 'w=1/[\s^2^(Fo^2^)+(0.0202P)^2^+3.7977P] where P=(Fo^2^+2Fc^2^)/3'
_refine_ls_weighting_scheme calc
_refine_ls_wR_factor_gt 0.0675
_refine_ls_wR_factor_ref 0.0684
_reflns_number_gt 2065
_reflns_number_total 2142
_reflns_threshold_expression I>2\s(I)
_cod_data_source_file wm2197.cif
_cod_data_source_block I
_cod_original_sg_symbol_H-M 'P 21/c'
_cod_database_code 2220021
_cod_database_fobs_code 2220021

loop_
_symmetry_equiv_pos_as_xyz
'x, y, z'
'-x, y+1/2, -z+1/2'
'-x, -y, -z'
'x, -y-1/2, z-1/2'

loop_
_atom_site_type_symbol
_atom_site_label
_atom_site_fract_x
_atom_site_fract_y
_atom_site_fract_z
_atom_site_U_iso_or_equiv
_atom_site_adp_type
_atom_site_calc_flag
_atom_site_refinement_flags
_atom_site_occupancy
Se Se1 0.20254(7) 0.28287(4) 0.09687(2) 0.01090(10) Uani d . 1
Se Se2 -0.79415(7) 0.53958(5) 0.27304(2) 0.01476(11) Uani d . 1
Cu Cu1 0.0000 0.0000 0.0000 0.01381(14) Uani d S 1
Cu Cu2 -0.29891(8) 0.42910(6) 0.17116(3) 0.01266(11) Uani d . 1
O O1 -1.0733(5) 0.4403(4) 0.27181(18) 0.0207(6) Uani d . 1
O O2 -0.0088(5) 0.4276(3) 0.09497(18) 0.0153(5) Uani d . 1
O O3 -0.5831(5) 0.4016(3) 0.24757(18) 0.0165(5) Uani d . 1
O O4 0.1289(6) 0.2058(3) 0.00011(18) 0.0166(5) Uani d . 1
O O5 -0.3653(7) 0.6725(4) 0.1392(2) 0.0209(6) Uani d . 1
O O6 0.2781(6) -0.0756(4) 0.07804(19) 0.0199(6) Uani d . 1
O O7 0.4702(5) 0.3793(3) 0.07309(17) 0.0149(5) Uani d . 1
O O8 -0.7371(6) 0.5600(4) 0.3773(2) 0.0272(7) Uani d . 1
Na Na1 0.7415(3) 0.3619(2) -0.04070(11) 0.0226(4) Uani d . 1
H H1 -0.277(15) 0.707(9) 0.104(5) 0.050 Uiso d . 1
H H2 -0.372(14) 0.748(9) 0.174(5) 0.050 Uiso d . 1
H H4 0.226(15) -0.063(9) 0.131(5) 0.050 Uiso d . 1
H H3 0.437(15) -0.049(9) 0.088(5) 0.050 Uiso d . 1

loop_
_atom_site_aniso_label
_atom_site_aniso_U_11
_atom_site_aniso_U_22
_atom_site_aniso_U_33
_atom_site_aniso_U_12
_atom_site_aniso_U_13
_atom_site_aniso_U_23
Se1 0.01040(17) 0.01286(18) 0.00949(17) -0.00189(12) 0.00133(12) -0.00064(12)
Se2 0.01172(18) 0.0176(2) 0.01500(18) 0.00083(13) 0.00180(13) -0.00071(14)
Cu1 0.0139(3) 0.0124(3) 0.0149(3) -0.0023(2) -0.0030(2) -0.0004(2)
Cu2 0.0085(2) 0.0195(2) 0.0101(2) 0.00022(17) 0.00143(15) -0.00087(17)
O1 0.0097(12) 0.0415(19) 0.0110(12) -0.0042(12) 0.0007(10) -0.0034(12)
O2 0.0107(12) 0.0208(14) 0.0146(12) 0.0036(10) 0.0042(10) 0.0019(11)
O3 0.0137(12) 0.0207(14) 0.0152(12) 0.0002(11) 0.0044(10) 0.0009(11)
O4 0.0211(14) 0.0166(13) 0.0121(12) -0.0080(11) 0.0015(10) -0.0022(10)
O5 0.0298(16) 0.0117(14) 0.0215(15) -0.0011(12) 0.0048(13) -0.0013(11)
O6 0.0177(14) 0.0280(17) 0.0138(13) 0.0011(12) -0.0030(11) -0.0043(12)
O7 0.0099(11) 0.0215(14) 0.0135(12) -0.0054(10) 0.0010(9) -0.0021(11)
O8 0.0190(14) 0.045(2) 0.0176(14) -0.0028(14) 0.0012(12) -0.0149(14)
Na1 0.0193(8) 0.0307(10) 0.0177(8) 0.0015(7) 0.0015(6) 0.0005(7)

loop_
_atom_type_symbol
_atom_type_description
_atom_type_scat_dispersion_real
_atom_type_scat_dispersion_imag
_atom_type_scat_source
H H 0.0000 0.0000 'International Tables Vol C Tables 4.2.6.8 and 6.1.1.4'
Cu Cu 0.3201 1.2651 'International Tables Vol C Tables 4.2.6.8 and 6.1.1.4'
Na Na 0.0362 0.0249 'International Tables Vol C Tables 4.2.6.8 and 6.1.1.4'
O O 0.0106 0.0060 'International Tables Vol C Tables 4.2.6.8 and 6.1.1.4'
Se Se -0.0929 2.2259 'International Tables Vol C Tables 4.2.6.8 and 6.1.1.4'

loop_
_geom_angle_atom_site_label_1
_geom_angle_atom_site_label_2
_geom_angle_atom_site_label_3
_geom_angle_site_symmetry_1
_geom_angle_site_symmetry_3
_geom_angle
O7 Se1 O2 . . 98.30(14)
O7 Se1 O4 . . 99.75(13)
O2 Se1 O4 . . 99.71(14)
O8 Se2 O1 . . 100.95(16)
O8 Se2 O3 . . 102.54(16)
O1 Se2 O3 . . 100.08(15)
O4 Cu1 O4 . 3 180.00(6)
O4 Cu1 O6 . . 94.50(13)
O4 Cu1 O6 3 . 85.50(13)
O4 Cu1 O6 . 3 85.50(13)
O4 Cu1 O6 3 3 94.50(13)
O6 Cu1 O6 . 3 180.00(14)
O1 Cu2 O3 1_655 . 87.30(12)
O1 Cu2 O2 1_655 . 92.48(12)
O3 Cu2 O2 . . 172.34(13)
O1 Cu2 O7 1_655 1_455 169.80(14)
O3 Cu2 O7 . 1_455 90.00(12)
O2 Cu2 O7 . 1_455 88.88(11)
O1 Cu2 O5 1_655 . 102.39(14)
O3 Cu2 O5 . . 98.36(13)
O2 Cu2 O5 . . 89.17(12)
O7 Cu2 O5 1_455 . 87.73(12)
Se2 O1 Cu2 . 1_455 121.82(17)
Se1 O2 Cu2 . . 120.42(16)
Se1 O2 Na1 . 3_665 102.26(13)
Cu2 O2 Na1 . 3_665 130.61(15)
Se1 O2 Na1 . 1_455 98.62(14)
Cu2 O2 Na1 . 1_455 97.75(12)
Na1 O2 Na1 3_665 1_455 99.28(11)
Se2 O3 Cu2 . . 124.02(17)
Se1 O4 Cu1 . . 116.58(15)
Se1 O4 Na1 . 1_455 98.94(14)
Cu1 O4 Na1 . 1_455 104.54(13)
Cu2 O5 Na1 . 3_565 97.49(13)
Cu2 O5 H1 . . 116(6)
Na1 O5 H1 3_565 . 94(5)
Cu2 O5 H2 . . 129(5)
Na1 O5 H2 3_565 . 116(5)
H1 O5 H2 . . 100(7)
Cu1 O6 Na1 . 3_655 99.94(13)
Cu1 O6 H4 . . 107(5)
Na1 O6 H4 3_655 . 109(5)
Cu1 O6 H3 . . 133(5)
Na1 O6 H3 3_655 . 110(5)
H4 O6 H3 . . 97(7)
Se1 O7 Cu2 . 1_655 115.16(15)
Se1 O7 Na1 . . 131.60(16)
Cu2 O7 Na1 1_655 . 104.37(12)
Se1 O7 Na1 . 3_665 98.71(13)
Cu2 O7 Na1 1_655 3_665 101.13(12)
Na1 O7 Na1 . 3_665 99.95(12)
O7 Na1 O5 . 3_565 90.14(12)
O7 Na1 O2 . 3_665 124.83(13)
O5 Na1 O2 3_565 3_665 108.41(12)
O7 Na1 O4 . 1_655 110.09(12)
O5 Na1 O4 3_565 1_655 134.38(13)
O2 Na1 O4 3_665 1_655 93.18(11)
O7 Na1 O2 . 1_655 69.01(10)
O5 Na1 O2 3_565 1_655 158.39(13)
O2 Na1 O2 3_665 1_655 80.72(11)
O4 Na1 O2 1_655 1_655 62.06(10)
O7 Na1 O7 . 3_665 80.06(12)
O5 Na1 O7 3_565 3_665 70.66(11)
O2 Na1 O7 3_665 3_665 60.11(10)
O4 Na1 O7 1_655 3_665 150.69(12)
O2 Na1 O7 1_655 3_665 99.14(11)
O7 Na1 O6 . 3_655 102.55(12)
O5 Na1 O6 3_565 3_655 73.44(11)
O2 Na1 O6 3_665 3_655 132.30(12)
O4 Na1 O6 1_655 3_655 62.63(11)
O2 Na1 O6 1_655 3_655 115.47(12)
O7 Na1 O6 3_665 3_655 144.02(11)

loop_
_geom_bond_atom_site_label_1
_geom_bond_atom_site_label_2
_geom_bond_site_symmetry_2
_geom_bond_distance
_geom_bond_publ_flag
Se1 O7 . 1.698(3) y
Se1 O2 . 1.705(3) y
Se1 O4 . 1.709(3) y
Se2 O8 . 1.673(3) y
Se2 O1 . 1.708(3) y
Se2 O3 . 1.717(3) y
Cu1 O4 . 1.968(3) y
Cu1 O4 3 1.968(3) ?
Cu1 O6 . 1.990(3) y
Cu1 O6 3 1.990(3) ?
Cu1 O8 2_445 2.475(3) ?
Cu1 O8 2_445 2.475(3) y
Cu2 O1 1_655 1.947(3) y
Cu2 O3 . 1.962(3) y
Cu2 O2 . 1.968(3) y
Cu2 O7 1_455 1.980(3) y
Cu2 O5 . 2.268(3) y
Na1 O7 . 2.333(4) ?
Na1 O5 3_565 2.482(4) ?
Na1 O2 3_665 2.519(4) ?
Na1 O4 1_655 2.526(4) ?
Na1 O2 1_655 2.537(3) ?
Na1 O7 3_665 2.618(4) ?
Na1 O6 3_655 2.641(4) ?

loop_
_geom_hbond_atom_site_label_D
_geom_hbond_atom_site_label_H
_geom_hbond_atom_site_label_A
_geom_hbond_site_symmetry_A
_geom_hbond_distance_DH
_geom_hbond_distance_HA
_geom_hbond_distance_DA
_geom_hbond_angle_DHA
O5 H1 O4 3_565 0.80(8) 2.00(8) 2.786(4) 168(7)
O5 H2 O3 2_455 0.87(8) 1.88(8) 2.746(4) 174(7)
O6 H3 O8 2_545 0.87(8) 1.91(8) 2.758(5) 163(7)
O6 H4 O1 2_445 0.89(8) 1.76(8) 2.641(4) 169(8)
